data_1529226
loop_
_publ_author_name
'Golovnev, Nikolay'
'Molokeev, Maxim'
'Vereshchagin, Sergey'
'Atuchin, Victor'
'Sidorenko, Maxim'
'Dmitrushkov, Michael'

_publ_section_title
;
 Crystal structure and properties of the precursor [Ni(H2O)6](HTBA)2.2H2O
 and the complexes M(HTBA)2(H2O)2 (M=Ni, Co, Fe)
;
_journal_issue 0
_journal_name_full Polyhedron
_journal_page_first 71
_journal_paper_doi 10.1016/j.poly.2013.12.021
_journal_volume 70
_journal_year 2014
_chemical_formula_moiety
;
2(C4 H3 N2 O2 S), H12 Ni O6, 4(H2 O)
;
_chemical_formula_sum 'C8 H26 N4 Ni O14 S2'
_chemical_formula_weight 525.16
_chemical_name_systematic
; 
Hexaaquanickel(II) bis(2-thiobarbiturate) dihydrate 
;
_space_group_IT_number 2
_symmetry_cell_setting triclinic
_symmetry_space_group_name_Hall '-P 1'
_symmetry_space_group_name_H-M 'P -1'
_atom_sites_solution_hydrogens geom
_atom_sites_solution_primary direct
_atom_sites_solution_secondary difmap
_audit_creation_method SHELXL-97
_cell_angle_alpha 101.278(8)
_cell_angle_beta 96.786(8)
_cell_angle_gamma 108.066(8)
_cell_formula_units_Z 1
_cell_length_a 7.389(6)
_cell_length_b 7.631(6)
_cell_length_c 10.082(8)
_cell_measurement_reflns_used 1833
_cell_measurement_temperature 296(2)
_cell_measurement_theta_max 28.45
_cell_measurement_theta_min 2.90
_cell_volume 520.2(7)
_computing_cell_refinement 'APEX2 (Bruker, 2003-2008)'
_computing_data_collection 'APEX2 (Bruker, 2003-2008)'
_computing_data_reduction 'SAINT (Bruker, 2009)'
_computing_molecular_graphics 'DIAMOND (Brandenburg, 2005)'
_computing_publication_material 'publCIF (Westrip, 2009)'
_computing_structure_refinement 'SHELXL-97 (Sheldrick, 2008)'
_computing_structure_solution 'SHELXS-97 (Sheldrick, 2008)'
_diffrn_ambient_temperature 296(2)
_diffrn_measured_fraction_theta_full 0.995
_diffrn_measured_fraction_theta_max 0.902
_diffrn_measurement_device_type 'Bruker APEX-II CCD'
_diffrn_measurement_method '\f and \w scans'
_diffrn_radiation_monochromator graphite
_diffrn_radiation_source 'fine-focus sealed tube'
_diffrn_radiation_type MoK\a
_diffrn_radiation_wavelength 0.71073
_diffrn_reflns_av_R_equivalents 0.0387
_diffrn_reflns_av_sigmaI/netI 0.0622
_diffrn_reflns_limit_h_max 10
_diffrn_reflns_limit_h_min -10
_diffrn_reflns_limit_k_max 10
_diffrn_reflns_limit_k_min -10
_diffrn_reflns_limit_l_max 14
_diffrn_reflns_limit_l_min -13
_diffrn_reflns_number 5052
_diffrn_reflns_theta_full 25.00
_diffrn_reflns_theta_max 29.81
_diffrn_reflns_theta_min 2.10
_exptl_absorpt_coefficient_mu 1.206
_exptl_absorpt_correction_T_max 0.7459
_exptl_absorpt_correction_T_min 0.4229
_exptl_absorpt_correction_type multi-scan
_exptl_absorpt_process_details
;
SADABS-2004/1. Bruker AXS Inc., Madison, Wisconsin, USA, 2004
;
_exptl_crystal_colour blue
_exptl_crystal_density_diffrn 1.676
_exptl_crystal_density_method 'not measured'
_exptl_crystal_description bulk
_exptl_crystal_F_000 274
_exptl_crystal_size_max 0.3
_exptl_crystal_size_mid 0.3
_exptl_crystal_size_min 0.2
_refine_diff_density_max 0.775
_refine_diff_density_min -0.412
_refine_diff_density_rms 0.096
_refine_ls_extinction_coef 0.39(3)
_refine_ls_extinction_expression Fc^*^=kFc[1+0.001xFc^2^\l^3^/sin(2\q)]^-1/4^
_refine_ls_extinction_method SHELXL
_refine_ls_goodness_of_fit_ref 1.028
_refine_ls_hydrogen_treatment mixed
_refine_ls_matrix_type full
_refine_ls_number_parameters 164
_refine_ls_number_reflns 2697
_refine_ls_number_restraints 10
_refine_ls_restrained_S_all 1.029
_refine_ls_R_factor_all 0.0616
_refine_ls_R_factor_gt 0.0467
_refine_ls_shift/su_max 0.000
_refine_ls_shift/su_mean 0.000
_refine_ls_structure_factor_coef Fsqd
_refine_ls_weighting_details 'calc w=1/[\s^2^(Fo^2^)+(0.1083P)^2^+0.0000P] where P=(Fo^2^+2Fc^2^)/3'
_refine_ls_weighting_scheme calc
_refine_ls_wR_factor_gt 0.1511
_refine_ls_wR_factor_ref 0.1660
_reflns_number_gt 2188
_reflns_number_total 2698
_reflns_threshold_expression >2sigma(I)
_cod_data_source_file NiHTBA2H2O10.cif
_cod_data_source_block a
_cod_original_sg_symbol_Hall
;
-P 1
;
_cod_original_sg_symbol_H-M P-1
_cod_database_code 1529226
_cod_database_fobs_code 1529226

loop_
_symmetry_equiv_pos_as_xyz
'x, y, z'
'-x, -y, -z'

loop_
_atom_site_label
_atom_site_type_symbol
_atom_site_fract_x
_atom_site_fract_y
_atom_site_fract_z
_atom_site_U_iso_or_equiv
_atom_site_adp_type
_atom_site_occupancy
_atom_site_symmetry_multiplicity
_atom_site_calc_flag
_atom_site_refinement_flags
_atom_site_disorder_assembly
_atom_site_disorder_group
Ni1 Ni 0.5000 0.0000 0.0000 0.0233(2) Uani 1 2 d S . .
S S 0.00281(13) -0.00136(13) 0.27448(9) 0.0346(3) Uani 1 1 d . . .
O1 O 0.5811(4) 0.1966(3) 0.6358(3) 0.0346(6) Uani 1 1 d . . .
O2 O 0.1992(4) 0.5930(3) 0.6366(3) 0.0333(6) Uani 1 1 d . . .
N1 N 0.1282(4) 0.3171(4) 0.4754(3) 0.0270(6) Uani 1 1 d . . .
H1 H 0.0272 0.3380 0.4405 0.032 Uiso 1 1 calc R . .
N3 N 0.3150(4) 0.1284(4) 0.4729(3) 0.0270(6) Uani 1 1 d . . .
H3 H 0.3377 0.0280 0.4352 0.032 Uiso 1 1 calc R . .
C2 C 0.1565(5) 0.1566(4) 0.4135(3) 0.0255(6) Uani 1 1 d . . .
C4 C 0.4444(5) 0.2495(5) 0.5905(3) 0.0260(6) Uani 1 1 d . . .
C6 C 0.2494(5) 0.4510(4) 0.5911(3) 0.0264(6) Uani 1 1 d . . .
C5 C 0.4115(5) 0.4152(5) 0.6475(3) 0.0285(7) Uani 1 1 d . . .
H5 H 0.4982 0.5027 0.7238 0.034 Uiso 1 1 calc R . .
O3 O 0.4928(4) 0.2576(4) -0.0191(3) 0.0405(7) Uani 1 1 d D . .
H3A H 0.590(5) 0.367(5) 0.003(5) 0.049 Uiso 1 1 d D . .
H3B H 0.388(5) 0.284(7) -0.018(5) 0.049 Uiso 1 1 d D . .
O4 O 0.9166(4) 0.4614(4) 0.7954(3) 0.0439(7) Uani 1 1 d D . .
H4A H 0.820(5) 0.383(6) 0.733(4) 0.053 Uiso 1 1 d D . .
H4B H 0.995(6) 0.517(7) 0.748(5) 0.053 Uiso 1 1 d D . .
O5 O 0.5295(4) 0.0835(4) 0.2079(3) 0.0341(6) Uani 1 1 d D . .
H5A H 0.512(6) -0.004(5) 0.252(4) 0.041 Uiso 1 1 d D . .
H5B H 0.625(5) 0.181(5) 0.253(4) 0.041 Uiso 1 1 d D . .
O6 O 0.2059(4) -0.1061(4) -0.0096(3) 0.0364(6) Uani 1 1 d D . .
H6A H 0.139(6) -0.110(6) -0.086(3) 0.044 Uiso 1 1 d D . .
H6B H 0.168(6) -0.067(6) 0.064(3) 0.044 Uiso 1 1 d D . .
O7 O 0.7975(4) 0.5959(4) 0.0225(3) 0.0401(6) Uani 1 1 d D . .
H7A H 0.892(5) 0.622(7) 0.094(4) 0.048 Uiso 1 1 d D . .
H7B H 0.840(7) 0.570(7) -0.051(4) 0.048 Uiso 1 1 d D . .

loop_
_atom_site_aniso_label
_atom_site_aniso_U_11
_atom_site_aniso_U_22
_atom_site_aniso_U_33
_atom_site_aniso_U_23
_atom_site_aniso_U_13
_atom_site_aniso_U_12
Ni1 0.0216(3) 0.0204(3) 0.0264(4) 0.0045(2) 0.0013(2) 0.0070(2)
S 0.0345(5) 0.0328(5) 0.0294(5) -0.0043(3) -0.0062(4) 0.0134(4)
O1 0.0332(12) 0.0341(13) 0.0361(13) 0.0015(10) -0.0046(10) 0.0195(11)
O2 0.0341(13) 0.0270(12) 0.0354(13) -0.0033(10) -0.0016(10) 0.0155(10)
N1 0.0257(13) 0.0271(13) 0.0272(14) 0.0009(11) -0.0013(11) 0.0134(11)
N3 0.0292(14) 0.0270(13) 0.0241(14) -0.0008(10) -0.0005(11) 0.0151(11)
C2 0.0286(15) 0.0257(15) 0.0214(15) 0.0023(11) 0.0003(12) 0.0121(12)
C4 0.0255(15) 0.0284(15) 0.0251(15) 0.0058(12) 0.0017(12) 0.0121(12)
C6 0.0298(16) 0.0229(14) 0.0256(15) 0.0037(12) 0.0041(12) 0.0097(12)
C5 0.0268(15) 0.0266(15) 0.0268(16) -0.0016(12) -0.0032(12) 0.0100(13)
O3 0.0319(13) 0.0258(12) 0.068(2) 0.0148(13) 0.0090(13) 0.0141(10)
O4 0.0404(16) 0.0420(16) 0.0387(16) 0.0025(12) 0.0028(12) 0.0055(13)
O5 0.0386(14) 0.0279(12) 0.0294(13) 0.0049(10) 0.0016(10) 0.0055(10)
O6 0.0257(12) 0.0446(15) 0.0376(14) 0.0116(12) 0.0037(11) 0.0102(11)
O7 0.0315(14) 0.0406(15) 0.0479(17) 0.0048(13) 0.0057(12) 0.0167(12)

loop_
_atom_type_symbol
_atom_type_description
_atom_type_scat_dispersion_real
_atom_type_scat_dispersion_imag
_atom_type_scat_source
C C 0.0033 0.0016 'International Tables Vol C Tables 4.2.6.8 and 6.1.1.4'
S S 0.1246 0.1234 'International Tables Vol C Tables 4.2.6.8 and 6.1.1.4'
Ni Ni 0.3393 1.1124 'International Tables Vol C Tables 4.2.6.8 and 6.1.1.4'
O O 0.0106 0.0060 'International Tables Vol C Tables 4.2.6.8 and 6.1.1.4'
N N 0.0061 0.0033 'International Tables Vol C Tables 4.2.6.8 and 6.1.1.4'
H H 0.0000 0.0000 'International Tables Vol C Tables 4.2.6.8 and 6.1.1.4'

loop_
_geom_angle_atom_site_label_1
_geom_angle_atom_site_label_2
_geom_angle_atom_site_label_3
_geom_angle
_geom_angle_site_symmetry_1
_geom_angle_site_symmetry_3
O3 Ni1 O3 180.0 . 2_655
O3 Ni1 O5 90.69(12) . .
O3 Ni1 O5 89.31(12) 2_655 .
O3 Ni1 O5 89.31(12) . 2_655
O3 Ni1 O5 90.69(12) 2_655 2_655
O5 Ni1 O5 180.00(16) . 2_655
O3 Ni1 O6 87.41(11) . 2_655
O3 Ni1 O6 92.59(11) 2_655 2_655
O5 Ni1 O6 92.42(11) . 2_655
O5 Ni1 O6 87.58(11) 2_655 2_655
O3 Ni1 O6 92.59(11) . .
O3 Ni1 O6 87.41(11) 2_655 .
O5 Ni1 O6 87.59(11) . .
O5 Ni1 O6 92.41(11) 2_655 .
O6 Ni1 O6 180.0 2_655 .
C2 N1 C6 125.1(3) . .
C2 N1 H1 117.5 . .
C6 N1 H1 117.5 . .
C2 N3 C4 124.8(3) . .
C2 N3 H3 117.6 . .
C4 N3 H3 117.6 . .
N3 C2 N1 115.4(3) . .
N3 C2 S 121.8(2) . .
N1 C2 S 122.8(2) . .
O1 C4 C5 126.3(3) . .
O1 C4 N3 116.4(3) . .
C5 C4 N3 117.3(3) . .
O2 C6 N1 116.6(3) . .
O2 C6 C5 126.4(3) . .
N1 C6 C5 117.0(3) . .
C4 C5 C6 120.3(3) . .
C4 C5 H5 119.8 . .
C6 C5 H5 119.8 . .
Ni1 O3 H3A 128(3) . .
Ni1 O3 H3B 121(3) . .
H3A O3 H3B 107(4) . .
H4A O4 H4B 103(5) . .
Ni1 O5 H5A 117(3) . .
Ni1 O5 H5B 119(3) . .
H5A O5 H5B 110(4) . .
Ni1 O6 H6A 113(3) . .
Ni1 O6 H6B 115(3) . .
H6A O6 H6B 117(4) . .
H7A O7 H7B 108(4) . .

loop_
_geom_bond_atom_site_label_1
_geom_bond_atom_site_label_2
_geom_bond_distance
_geom_bond_site_symmetry_2
Ni1 O3 2.028(3) .
Ni1 O3 2.028(3) 2_655
Ni1 O5 2.032(3) .
Ni1 O5 2.032(3) 2_655
Ni1 O6 2.053(3) 2_655
Ni1 O6 2.053(3) .
S C2 1.680(3) .
O1 C4 1.268(4) .
O2 C6 1.272(4) .
N1 C2 1.351(4) .
N1 C6 1.387(4) .
N1 H1 0.8600 .
N3 C2 1.348(4) .
N3 C4 1.389(4) .
N3 H3 0.8600 .
C4 C5 1.389(5) .
C6 C5 1.391(4) .
C5 H5 0.9300 .
O3 H3A 0.88(3) .
O3 H3B 0.86(3) .
O4 H4A 0.86(3) .
O4 H4B 0.86(3) .
O5 H5A 0.86(3) .
O5 H5B 0.85(3) .
O6 H6A 0.86(3) .
O6 H6B 0.86(3) .
O7 H7A 0.88(3) .
O7 H7B 0.85(3) .

loop_
_geom_hbond_atom_site_label_D
_geom_hbond_atom_site_label_H
_geom_hbond_atom_site_label_A
_geom_hbond_distance_DH
_geom_hbond_distance_HA
_geom_hbond_distance_DA
_geom_hbond_angle_DHA
_geom_hbond_site_symmetry_A
N1 H1 O2 0.86 2.02 2.878(5) 176 2_566
N3 H3 O1 0.86 2.02 2.874(5) 173 2_656
O3 H3A O7 0.88(4) 1.89(4) 2.767(5) 172(4) 1_555
O3 H3B O7 0.86(4) 1.87(4) 2.709(5) 164(5) 2_665
O4 H4A O1 0.86(4) 1.89(4) 2.738(5) 165(4) 1_555
O4 H4B O2 0.86(5) 2.00(5) 2.837(5) 166(5) 1_655
O5 H5A O1 0.86(4) 2.03(4) 2.874(5) 168(4) 2_656
O5 H5B O2 0.85(4) 1.85(4) 2.692(5) 170(4) 2_666
O6 H6A S 0.86(3) 2.48(4) 3.294(4) 160(4) 2_555
O6 H6B S 0.86(4) 2.61(4) 3.458(4) 170(4) 1_555
O7 H7A O4 0.89(4) 2.03(4) 2.828(5) 150(4) 2_766
O7 H7B O4 0.85(4) 1.84(4) 2.681(5) 168(5) 1_554

loop_
_geom_torsion_atom_site_label_1
_geom_torsion_atom_site_label_2
_geom_torsion_atom_site_label_3
_geom_torsion_atom_site_label_4
_geom_torsion
_geom_torsion_site_symmetry_1
_geom_torsion_site_symmetry_2
_geom_torsion_site_symmetry_3
_geom_torsion_site_symmetry_4
C4 N3 C2 N1 0.7(5) . . . .
C4 N3 C2 S -177.7(3) . . . .
C6 N1 C2 N3 0.9(5) . . . .
C6 N1 C2 S 179.3(3) . . . .
C2 N3 C4 O1 177.0(3) . . . .
C2 N3 C4 C5 -2.6(5) . . . .
C2 N1 C6 O2 -179.3(3) . . . .
C2 N1 C6 C5 -0.5(5) . . . .
O1 C4 C5 C6 -176.6(3) . . . .
N3 C4 C5 C6 2.9(5) . . . .
O2 C6 C5 C4 177.2(3) . . . .
N1 C6 C5 C4 -1.5(5) . . . .
